data_7114953
loop_
_publ_author_name
'Zhao, Yingjun'
'Hong, Maochun'
'Liang, Yucang'
'Cao, Rong'
'Weng, Jiabao'
'Lu, Shaofang'
'Li, Wenjie'

_publ_section_title
;
 A paramagnetic lamellar polymer with a high semiconductivity
;
_journal_issue 11
_journal_name_full 'Chemical Communications'
_journal_page_first 1020
_journal_paper_doi 10.1039/b101422f
_journal_year 2001
_chemical_formula_sum 'C8 H6 N4 Ni S2'
_chemical_formula_weight 281.00
_chemical_name_systematic
; 
? 
;
_space_group_IT_number 61
_symmetry_space_group_name_Hall '-P 2ac 2ab'
_symmetry_space_group_name_H-M 'P b c a'
_atom_sites_solution_hydrogens geom
_atom_sites_solution_primary direct
_atom_sites_solution_secondary difmap
_audit_creation_method SHELXL-97
_cell_angle_alpha 90.00
_cell_angle_beta 90.00
_cell_angle_gamma 90.00
_cell_formula_units_Z 8
_cell_length_a 7.8860(6)
_cell_length_b 15.5844(11)
_cell_length_c 16.2399(12)
_cell_measurement_temperature 293(2)
_cell_volume 1995.9(3)
_computing_structure_refinement 'SHELXL-97 (Sheldrick, 1997)'
_computing_structure_solution 'SHELXS-97 (Sheldrick, 1990)'
_diffrn_ambient_temperature 293(2)
_diffrn_measured_fraction_theta_full 0.996
_diffrn_measured_fraction_theta_max 0.996
_diffrn_radiation_monochromator graphite
_diffrn_radiation_source 'fine-focus sealed tube'
_diffrn_radiation_type MoK\a
_diffrn_radiation_wavelength 0.71073
_diffrn_reflns_av_R_equivalents 0.0328
_diffrn_reflns_av_sigmaI/netI 0.0392
_diffrn_reflns_limit_h_max 5
_diffrn_reflns_limit_h_min -9
_diffrn_reflns_limit_k_max 8
_diffrn_reflns_limit_k_min -18
_diffrn_reflns_limit_l_max 19
_diffrn_reflns_limit_l_min -10
_diffrn_reflns_number 4986
_diffrn_reflns_theta_full 24.99
_diffrn_reflns_theta_max 24.99
_diffrn_reflns_theta_min 2.51
_exptl_absorpt_coefficient_mu 2.328
_exptl_crystal_density_diffrn 1.870
_exptl_crystal_density_method 'not measured'
_exptl_crystal_F_000 1136
_refine_diff_density_max 0.713
_refine_diff_density_min -0.472
_refine_diff_density_rms 0.115
_refine_ls_extinction_coef 0.0018(4)
_refine_ls_extinction_expression Fc^*^=kFc[1+0.001xFc^2^\l^3^/sin(2\q)]^-1/4^
_refine_ls_extinction_method SHELXL
_refine_ls_goodness_of_fit_ref 1.017
_refine_ls_hydrogen_treatment mixed
_refine_ls_matrix_type full
_refine_ls_number_parameters 137
_refine_ls_number_reflns 1756
_refine_ls_number_restraints 0
_refine_ls_restrained_S_all 1.017
_refine_ls_R_factor_all 0.0502
_refine_ls_R_factor_gt 0.0374
_refine_ls_shift/su_max 0.001
_refine_ls_shift/su_mean 0.000
_refine_ls_structure_factor_coef Fsqd
_refine_ls_weighting_details 'calc w=1/[\s^2^(Fo^2^)+(0.0673P)^2^+0.0000P] where P=(Fo^2^+2Fc^2^)/3'
_refine_ls_weighting_scheme calc
_refine_ls_wR_factor_gt 0.0949
_refine_ls_wR_factor_ref 0.1028
_reflns_number_gt 1402
_reflns_number_total 1756
_reflns_threshold_expression >2sigma(I)
_cod_data_source_file b101422f.txt
_cod_data_source_block z
_cod_database_code 7114953

loop_
_symmetry_equiv_pos_as_xyz
'x, y, z'
'-x+1/2, -y, z+1/2'
'-x, y+1/2, -z+1/2'
'x+1/2, -y+1/2, -z'
'-x, -y, -z'
'x-1/2, y, -z-1/2'
'x, -y-1/2, z-1/2'
'-x-1/2, y-1/2, z'

loop_
_atom_site_label
_atom_site_type_symbol
_atom_site_fract_x
_atom_site_fract_y
_atom_site_fract_z
_atom_site_U_iso_or_equiv
_atom_site_adp_type
_atom_site_occupancy
_atom_site_symmetry_multiplicity
_atom_site_calc_flag
_atom_site_refinement_flags
Ni Ni 0.03375(5) 0.88017(3) 0.49692(3) 0.0241(2) Uani 1 1 d .
S1 S 0.05559(11) 1.00007(6) 0.40109(6) 0.0284(3) Uani 1 1 d .
S2 S -0.22683(11) 0.81241(6) 0.44631(6) 0.0321(3) Uani 1 1 d .
N1 N -0.2319(4) 1.07379(19) 0.43381(19) 0.0283(7) Uani 1 1 d .
N2 N -0.2447(4) 0.9722(2) 0.3237(2) 0.0365(8) Uani 1 1 d .
N3 N -0.3085(4) 0.70456(18) 0.57323(19) 0.0291(7) Uani 1 1 d .
N4 N -0.0689(3) 0.79763(18) 0.58380(19) 0.0275(7) Uani 1 1 d .
C1 C -0.3984(5) 1.0879(2) 0.4275(3) 0.0376(9) Uani 1 1 d .
H1A H -0.4503 1.1272 0.4624 0.045 Uiso 1 1 calc R
C2 C -0.4942(5) 1.0449(3) 0.3699(3) 0.0437(11) Uani 1 1 d .
H2A H -0.6106 1.0535 0.3659 0.052 Uiso 1 1 calc R
C3 C -0.4110(5) 0.9885(3) 0.3182(3) 0.0409(10) Uani 1 1 d .
H3A H -0.4734 0.9605 0.2777 0.049 Uiso 1 1 calc R
C4 C -0.1611(4) 1.0154(2) 0.3828(2) 0.0264(8) Uani 1 1 d .
C5 C -0.2030(4) 0.7656(2) 0.5414(2) 0.0250(8) Uani 1 1 d .
C6 C -0.2869(5) 0.6877(2) 0.6542(2) 0.0369(9) Uani 1 1 d .
H6A H -0.3596 0.6484 0.6789 0.044 Uiso 1 1 calc R
C7 C -0.1642(5) 0.7250(2) 0.7023(2) 0.0372(9) Uani 1 1 d .
H7A H -0.1580 0.7149 0.7587 0.045 Uiso 1 1 calc R
C8 C -0.0505(5) 0.7783(2) 0.6628(2) 0.0335(9) Uani 1 1 d .
H8A H 0.0403 0.8011 0.6921 0.040 Uiso 1 1 calc R

loop_
_atom_site_aniso_label
_atom_site_aniso_U_11
_atom_site_aniso_U_22
_atom_site_aniso_U_33
_atom_site_aniso_U_23
_atom_site_aniso_U_13
_atom_site_aniso_U_12
Ni 0.0185(3) 0.0229(3) 0.0308(3) 0.0006(2) -0.00124(18) -0.00091(16)
S1 0.0226(5) 0.0265(5) 0.0359(6) 0.0014(4) 0.0028(4) 0.0016(3)
S2 0.0277(5) 0.0343(5) 0.0344(6) 0.0050(4) -0.0051(4) -0.0078(4)
N1 0.0238(15) 0.0264(16) 0.0346(17) -0.0003(14) 0.0011(13) -0.0010(12)
N2 0.0362(17) 0.0373(18) 0.0361(18) -0.0001(16) -0.0054(15) -0.0019(14)
N3 0.0284(16) 0.0271(16) 0.0319(16) 0.0008(14) 0.0053(13) -0.0035(13)
N4 0.0203(14) 0.0255(16) 0.0368(18) 0.0009(14) -0.0029(13) -0.0003(12)
C1 0.0235(19) 0.038(2) 0.052(2) -0.005(2) 0.0001(18) 0.0020(16)
C2 0.0201(18) 0.053(3) 0.058(3) -0.001(2) -0.0094(19) -0.0031(18)
C3 0.035(2) 0.049(3) 0.038(2) -0.002(2) -0.0075(19) -0.0073(18)
C4 0.0285(19) 0.0250(19) 0.0256(18) 0.0004(15) 0.0025(15) -0.0036(14)
C5 0.0206(17) 0.0220(18) 0.0324(19) -0.0007(16) 0.0001(14) 0.0023(14)
C6 0.042(2) 0.034(2) 0.034(2) 0.0025(18) 0.0089(18) -0.0089(17)
C7 0.047(2) 0.038(2) 0.0268(19) 0.0000(18) -0.0002(18) -0.0038(18)
C8 0.031(2) 0.036(2) 0.034(2) -0.0012(18) -0.0053(16) -0.0009(15)

loop_
_atom_type_symbol
_atom_type_description
_atom_type_scat_dispersion_real
_atom_type_scat_dispersion_imag
_atom_type_scat_source
C C 0.0033 0.0016 'International Tables Vol C Tables 4.2.6.8 and 6.1.1.4'
H H 0.0000 0.0000 'International Tables Vol C Tables 4.2.6.8 and 6.1.1.4'
N N 0.0061 0.0033 'International Tables Vol C Tables 4.2.6.8 and 6.1.1.4'
S S 0.1246 0.1234 'International Tables Vol C Tables 4.2.6.8 and 6.1.1.4'
Ni Ni 0.3393 1.1124 'International Tables Vol C Tables 4.2.6.8 and 6.1.1.4'

loop_
_geom_angle_atom_site_label_1
_geom_angle_atom_site_label_2
_geom_angle_atom_site_label_3
_geom_angle
_geom_angle_site_symmetry_1
_geom_angle_site_symmetry_3
N1 Ni N4 98.09(12) 5_576 .
N1 Ni N3 93.72(11) 5_576 4_566
N4 Ni N3 101.89(12) . 4_566
N1 Ni S1 91.61(9) 5_576 .
N4 Ni S1 159.62(8) . .
N3 Ni S1 95.28(8) 4_566 .
N1 Ni S2 166.20(9) 5_576 .
N4 Ni S2 68.52(8) . .
N3 Ni S2 92.46(8) 4_566 .
S1 Ni S2 100.10(3) . .
N1 Ni S1 66.76(9) 5_576 5_576
N4 Ni S1 84.59(8) . 5_576
N3 Ni S1 160.25(8) 4_566 5_576
S1 Ni S1 82.84(4) . 5_576
S2 Ni S1 107.24(3) . 5_576
C4 S1 Ni 98.26(12) . .
C4 S1 Ni 75.22(12) . 5_576
Ni S1 Ni 97.16(4) . 5_576
C5 S2 Ni 77.89(11) . .
C1 N1 C4 118.0(3) . .
C1 N1 Ni 137.1(3) . 5_576
C4 N1 Ni 104.9(2) . 5_576
C3 N2 C4 115.6(3) . .
C6 N3 C5 115.3(3) . .
C6 N3 Ni 118.1(2) . 4_466
C5 N3 Ni 125.6(2) . 4_466
C8 N4 C5 119.5(3) . .
C8 N4 Ni 139.2(2) . .
C5 N4 Ni 100.8(2) . .
N1 C1 C2 120.8(4) . .
C1 C2 C3 117.5(4) . .
N2 C3 C2 123.1(4) . .
N2 C4 N1 124.9(3) . .
N2 C4 S1 122.1(3) . .
N1 C4 S1 113.0(3) . .
N4 C5 N3 122.6(3) . .
N4 C5 S2 112.6(2) . .
N3 C5 S2 124.7(3) . .
N3 C6 C7 124.1(3) . .
C6 C7 C8 116.6(4) . .
N4 C8 C7 121.0(3) . .

loop_
_geom_bond_atom_site_label_1
_geom_bond_atom_site_label_2
_geom_bond_distance
_geom_bond_site_symmetry_2
Ni N1 2.055(3) 5_576
Ni N4 2.074(3) .
Ni N3 2.142(3) 4_566
Ni S1 2.4378(10) .
Ni S2 2.4522(10) .
Ni S1 2.5929(10) 5_576
S1 C4 1.751(4) .
S1 Ni 2.5929(10) 5_576
S2 C5 1.718(4) .
N1 C1 1.335(5) .
N1 C4 1.351(4) .
N1 Ni 2.055(3) 5_576
N2 C3 1.338(5) .
N2 C4 1.346(4) .
N3 C6 1.352(5) .
N3 C5 1.365(4) .
N3 Ni 2.142(3) 4_466
N4 C8 1.326(5) .
N4 C5 1.358(4) .
C1 C2 1.377(6) .
C2 C3 1.381(6) .
C6 C7 1.373(5) .
C7 C8 1.381(5) .
